data_1516433
loop_
_publ_author_name
'Han, Won-Sik'
'Son, Ho-Jin'
'Wee, Kyung-Ryang'
'Min, Kyoung-Tae'
'Kwon, Soonnam'
'Suh, Il-Hwan'
'Choi, Seung-Hoon'
'Jung, Dong Hyun'
'Kang, Sang Ook'

_publ_section_title
;
 Silicon-Based Blue Phosphorescence Host Materials: Structure and
 Photophysical Property Relationship on Methyl/Phenylsilanes Adorned with
 4-(N-Carbazolyl)phenyl Groups and Optimization of Their
 Electroluminescence by Peripheral 4-(N-Carbazolyl)phenyl Numbers
;
_journal_issue 45
_journal_name_full 'The Journal of Physical Chemistry C'
_journal_page_first 19686
_journal_paper_doi 10.1021/jp907104j
_journal_volume 113
_journal_year 2009
_chemical_formula_sum 'C30 H20 N2'
_chemical_formula_weight 408.48
_chemical_name_systematic
;
 ?
;
_space_group_IT_number 19
_symmetry_cell_setting orthorhombic
_symmetry_space_group_name_Hall 'P 2ac 2ab'
_symmetry_space_group_name_H-M 'P 21 21 21'
_atom_sites_solution_hydrogens geom
_atom_sites_solution_primary direct
_atom_sites_solution_secondary difmap
_audit_creation_method SHELXL-97
_cell_angle_alpha 90.00
_cell_angle_beta 90.00
_cell_angle_gamma 90.00
_cell_formula_units_Z 4
_cell_length_a 9.0748(16)
_cell_length_b 12.493(2)
_cell_length_c 19.025(3)
_cell_measurement_reflns_used 5192
_cell_measurement_temperature 293(2)
_cell_measurement_theta_max 22.04
_cell_measurement_theta_min 2.49
_cell_volume 2156.9(6)
_computing_cell_refinement 'SMART (Bruker, 1999)'
_computing_data_collection 'SMART (Bruker, 1999)'
_computing_data_reduction 'SAINT-Plus (Bruker, 1999)'
_computing_molecular_graphics 'Ortep-3 for Windows (Farrugia, 1997)'
_computing_publication_material 'SHELXL-97 (Sheldrick, 1997)'
_computing_structure_refinement 'SHELXL-97 (Sheldrick, 1997)'
_computing_structure_solution 'SHELXS-97 (Sheldrick, 1997)'
_diffrn_ambient_temperature 293(2)
_diffrn_measured_fraction_theta_full 0.996
_diffrn_measured_fraction_theta_max 0.996
_diffrn_measurement_device_type 'Bruker SMART 1000 CCD diffractometer'
_diffrn_measurement_method \w-scans
_diffrn_radiation_monochromator graphite
_diffrn_radiation_source 'fine-focus sealed tube'
_diffrn_radiation_type MoK\a
_diffrn_radiation_wavelength 0.71073
_diffrn_reflns_av_R_equivalents 0.0472
_diffrn_reflns_av_sigmaI/netI 0.0351
_diffrn_reflns_limit_h_max 12
_diffrn_reflns_limit_h_min -12
_diffrn_reflns_limit_k_max 16
_diffrn_reflns_limit_k_min -16
_diffrn_reflns_limit_l_max 25
_diffrn_reflns_limit_l_min -25
_diffrn_reflns_number 29425
_diffrn_reflns_theta_full 28.34
_diffrn_reflns_theta_max 28.34
_diffrn_reflns_theta_min 1.95
_exptl_absorpt_coefficient_mu 0.074
_exptl_absorpt_correction_T_max 0.9854
_exptl_absorpt_correction_T_min 0.9776
_exptl_absorpt_correction_type multi-scan
_exptl_absorpt_process_details 'SADABS (Sheldrick, 1996)'
_exptl_crystal_colour colorless
_exptl_crystal_density_diffrn 1.258
_exptl_crystal_density_method 'not measured'
_exptl_crystal_description block
_exptl_crystal_F_000 856
_exptl_crystal_size_max 0.31
_exptl_crystal_size_mid 0.25
_exptl_crystal_size_min 0.20
_refine_diff_density_max 0.132
_refine_diff_density_min -0.119
_refine_diff_density_rms 0.031
_refine_ls_abs_structure_details 'Flack H D (1983), Acta Cryst. A39, 876-881'
_refine_ls_abs_structure_Flack 0(3)
_refine_ls_extinction_coef 0.0071(9)
_refine_ls_extinction_expression Fc^*^=kFc[1+0.001xFc^2^\l^3^/sin(2\q)]^-1/4^
_refine_ls_extinction_method SHELXL
_refine_ls_goodness_of_fit_ref 1.032
_refine_ls_hydrogen_treatment constr
_refine_ls_matrix_type full
_refine_ls_number_parameters 290
_refine_ls_number_reflns 5363
_refine_ls_number_restraints 0
_refine_ls_restrained_S_all 1.032
_refine_ls_R_factor_all 0.0786
_refine_ls_R_factor_gt 0.0360
_refine_ls_shift/su_max 0.000
_refine_ls_shift/su_mean 0.000
_refine_ls_structure_factor_coef Fsqd
_refine_ls_weighting_details 'calc w=1/[\s^2^(Fo^2^)+(0.0375P)^2^+0.1514P] where P=(Fo^2^+2Fc^2^)/3'
_refine_ls_weighting_scheme calc
_refine_ls_wR_factor_gt 0.0761
_refine_ls_wR_factor_ref 0.0948
_reflns_number_gt 3450
_reflns_number_total 5363
_reflns_threshold_expression >2sigma(I)
_cod_data_source_file jp907104j_si_002.cif
_cod_data_source_block mCP
_cod_depositor_comments
;
The following automatic conversions were performed:

'_symmetry_cell_setting' value 'Orthorhombic' changed to
'orthorhombic' according to
/usr/data/users/saulius/automatic-downloads/retrospective/ACS/lib/dictionaries/cif_core.dic
dictionary named 'cif_core.dic' version 2.4.2 from 2011-04-26.

Automatic conversion script
Id: cif_fix_values 2281 2013-09-26 08:29:07Z andrius 
;
_cod_original_cell_volume 2156.9(7)
_cod_original_sg_symbol_H-M P2(1)2(1)2(1)
_cod_database_code 1516433

loop_
_symmetry_equiv_pos_as_xyz
'x, y, z'
'-x+1/2, -y, z+1/2'
'-x, y+1/2, -z+1/2'
'x+1/2, -y+1/2, -z'

loop_
_atom_site_label
_atom_site_type_symbol
_atom_site_fract_x
_atom_site_fract_y
_atom_site_fract_z
_atom_site_U_iso_or_equiv
_atom_site_adp_type
_atom_site_occupancy
_atom_site_symmetry_multiplicity
_atom_site_calc_flag
_atom_site_refinement_flags
C1 C 0.44143(19) 0.63429(15) 0.28733(9) 0.0537(4) Uani 1 1 d .
H1 H 0.4709 0.6381 0.3341 0.064 Uiso 1 1 calc R
C2 C 0.34351(19) 0.55614(14) 0.26685(9) 0.0524(4) Uani 1 1 d .
H2 H 0.3053 0.5084 0.2996 0.063 Uiso 1 1 calc R
C3 C 0.30279(17) 0.54946(12) 0.19715(8) 0.0453(4) Uani 1 1 d .
C4 C 0.36022(17) 0.61968(12) 0.14784(8) 0.0451(4) Uani 1 1 d .
H4 H 0.3347 0.6131 0.1007 0.054 Uiso 1 1 calc R
C5 C 0.45584(16) 0.69972(13) 0.16921(8) 0.0429(4) Uani 1 1 d .
C6 C 0.49636(19) 0.70680(14) 0.23966(9) 0.0490(4) Uani 1 1 d .
H6 H 0.5604 0.7604 0.2544 0.059 Uiso 1 1 calc R
C7 C 0.05200(18) 0.46663(14) 0.20051(9) 0.0487(4) Uani 1 1 d .
C8 C -0.0236(2) 0.54021(15) 0.24114(10) 0.0585(5) Uani 1 1 d .
H8 H 0.0211 0.6030 0.2564 0.070 Uiso 1 1 calc R
C9 C -0.1681(2) 0.51687(18) 0.25818(11) 0.0717(6) Uani 1 1 d .
H9 H -0.2212 0.5647 0.2858 0.086 Uiso 1 1 calc R
C10 C -0.2353(2) 0.42417(19) 0.23520(13) 0.0806(7) Uani 1 1 d .
H10 H -0.3326 0.4106 0.2477 0.097 Uiso 1 1 calc R
C11 C -0.1608(2) 0.35162(17) 0.19412(12) 0.0711(6) Uani 1 1 d .
H11 H -0.2072 0.2896 0.1786 0.085 Uiso 1 1 calc R
C12 C -0.0141(2) 0.37261(14) 0.17605(9) 0.0555(4) Uani 1 1 d .
C13 C 0.0959(2) 0.31709(14) 0.13538(9) 0.0565(5) Uani 1 1 d .
C14 C 0.0966(3) 0.22145(17) 0.09777(12) 0.0797(7) Uani 1 1 d .
H14 H 0.0124 0.1790 0.0959 0.096 Uiso 1 1 calc R
C15 C 0.2214(3) 0.19076(19) 0.06385(13) 0.0905(7) Uani 1 1 d .
H15 H 0.2222 0.1266 0.0391 0.109 Uiso 1 1 calc R
C16 C 0.3478(3) 0.25312(19) 0.06539(11) 0.0825(7) Uani 1 1 d .
H16 H 0.4310 0.2302 0.0412 0.099 Uiso 1 1 calc R
C17 C 0.3530(2) 0.34982(15) 0.10251(10) 0.0632(5) Uani 1 1 d .
H17 H 0.4376 0.3917 0.1041 0.076 Uiso 1 1 calc R
C18 C 0.2251(2) 0.37931(13) 0.13662(9) 0.0505(4) Uani 1 1 d .
C19 C 0.65235(19) 0.81800(13) 0.11839(8) 0.0475(4) Uani 1 1 d .
C20 C 0.77716(18) 0.78765(15) 0.15545(10) 0.0556(5) Uani 1 1 d .
H20 H 0.7738 0.7324 0.1882 0.067 Uiso 1 1 calc R
C21 C 0.9062(2) 0.84197(17) 0.14227(11) 0.0646(5) Uani 1 1 d .
H21 H 0.9912 0.8224 0.1664 0.077 Uiso 1 1 calc R
C22 C 0.9132(2) 0.92521(18) 0.09397(11) 0.0707(6) Uani 1 1 d .
H22 H 1.0011 0.9623 0.0876 0.085 Uiso 1 1 calc R
C23 C 0.7907(2) 0.95301(16) 0.05556(10) 0.0640(5) Uani 1 1 d .
H23 H 0.7957 1.0077 0.0225 0.077 Uiso 1 1 calc R
C24 C 0.65820(19) 0.89821(13) 0.06683(9) 0.0508(4) Uani 1 1 d .
C25 C 0.5151(2) 0.90364(13) 0.03432(8) 0.0511(4) Uani 1 1 d .
C26 C 0.4589(2) 0.96383(16) -0.02079(9) 0.0642(5) Uani 1 1 d .
H26 H 0.5178 1.0137 -0.0437 0.077 Uiso 1 1 calc R
C27 C 0.3158(3) 0.94883(16) -0.04093(10) 0.0680(6) Uani 1 1 d .
H27 H 0.2785 0.9870 -0.0789 0.082 Uiso 1 1 calc R
C28 C 0.2255(2) 0.87730(16) -0.00534(10) 0.0611(5) Uani 1 1 d .
H28 H 0.1276 0.8702 -0.0189 0.073 Uiso 1 1 calc R
C29 C 0.27813(19) 0.81648(15) 0.04980(9) 0.0535(4) Uani 1 1 d .
H29 H 0.2169 0.7692 0.0737 0.064 Uiso 1 1 calc R
C30 C 0.42496(19) 0.82799(13) 0.06843(9) 0.0472(4) Uani 1 1 d .
N1 N 0.19726(14) 0.47092(11) 0.17622(7) 0.0497(3) Uani 1 1 d .
N2 N 0.50872(15) 0.77588(10) 0.12017(7) 0.0474(3) Uani 1 1 d .

loop_
_atom_site_aniso_label
_atom_site_aniso_U_11
_atom_site_aniso_U_22
_atom_site_aniso_U_33
_atom_site_aniso_U_23
_atom_site_aniso_U_13
_atom_site_aniso_U_12
C1 0.0553(10) 0.0640(11) 0.0419(9) 0.0035(9) -0.0027(8) -0.0054(9)
C2 0.0525(10) 0.0575(11) 0.0472(10) 0.0109(8) 0.0019(8) -0.0041(9)
C3 0.0470(9) 0.0409(9) 0.0481(9) 0.0030(8) 0.0010(8) -0.0046(8)
C4 0.0504(9) 0.0427(9) 0.0423(9) -0.0006(7) 0.0011(7) -0.0045(8)
C5 0.0440(9) 0.0398(8) 0.0449(8) 0.0005(7) 0.0031(7) -0.0027(7)
C6 0.0446(9) 0.0526(10) 0.0497(9) -0.0055(8) 0.0000(8) -0.0060(8)
C7 0.0497(10) 0.0426(9) 0.0538(9) 0.0091(8) -0.0025(8) -0.0051(8)
C8 0.0544(11) 0.0534(10) 0.0678(11) 0.0053(10) -0.0005(9) -0.0021(9)
C9 0.0614(12) 0.0735(13) 0.0801(14) 0.0118(12) 0.0075(11) 0.0054(11)
C10 0.0556(12) 0.0853(16) 0.1011(18) 0.0210(15) 0.0047(12) -0.0090(12)
C11 0.0656(12) 0.0644(12) 0.0835(14) 0.0159(11) -0.0103(12) -0.0222(11)
C12 0.0600(11) 0.0467(10) 0.0597(10) 0.0123(9) -0.0077(9) -0.0107(9)
C13 0.0761(12) 0.0390(9) 0.0544(10) 0.0086(8) -0.0124(10) -0.0076(9)
C14 0.1100(18) 0.0510(12) 0.0780(14) -0.0055(11) -0.0131(14) -0.0082(13)
C15 0.137(2) 0.0554(13) 0.0790(16) -0.0156(13) -0.0050(17) 0.0054(16)
C16 0.1136(19) 0.0719(14) 0.0620(13) 0.0015(12) 0.0066(14) 0.0321(15)
C17 0.0765(13) 0.0576(12) 0.0554(11) 0.0087(9) 0.0034(10) 0.0099(11)
C18 0.0643(11) 0.0415(9) 0.0456(9) 0.0055(8) -0.0015(8) 0.0036(9)
C19 0.0499(10) 0.0436(9) 0.0491(10) -0.0077(8) 0.0082(8) -0.0066(8)
C20 0.0525(11) 0.0544(11) 0.0597(11) -0.0085(9) 0.0058(9) -0.0040(9)
C21 0.0473(10) 0.0733(14) 0.0731(13) -0.0188(11) 0.0104(10) -0.0084(10)
C22 0.0600(13) 0.0752(14) 0.0769(14) -0.0203(12) 0.0220(11) -0.0241(11)
C23 0.0740(13) 0.0581(12) 0.0601(11) -0.0075(10) 0.0243(10) -0.0216(11)
C24 0.0595(10) 0.0446(9) 0.0483(9) -0.0085(8) 0.0143(9) -0.0103(8)
C25 0.0664(12) 0.0423(9) 0.0446(9) -0.0028(8) 0.0118(8) -0.0041(9)
C26 0.0909(15) 0.0537(11) 0.0481(10) 0.0066(9) 0.0095(10) -0.0039(11)
C27 0.0955(16) 0.0598(12) 0.0487(10) 0.0019(10) 0.0002(11) 0.0088(12)
C28 0.0693(12) 0.0615(12) 0.0526(11) -0.0076(10) -0.0070(9) 0.0081(10)
C29 0.0576(11) 0.0515(10) 0.0514(10) -0.0013(8) 0.0018(8) -0.0015(9)
C30 0.0559(10) 0.0430(9) 0.0426(8) -0.0026(8) 0.0047(8) -0.0017(8)
N1 0.0500(8) 0.0420(7) 0.0572(9) 0.0022(7) 0.0022(7) -0.0070(7)
N2 0.0468(8) 0.0464(8) 0.0491(7) 0.0041(6) 0.0025(7) -0.0073(7)

loop_
_atom_type_symbol
_atom_type_description
_atom_type_scat_dispersion_real
_atom_type_scat_dispersion_imag
_atom_type_scat_source
C C 0.0033 0.0016 'International Tables Vol C Tables 4.2.6.8 and 6.1.1.4'
H H 0.0000 0.0000 'International Tables Vol C Tables 4.2.6.8 and 6.1.1.4'
N N 0.0061 0.0033 'International Tables Vol C Tables 4.2.6.8 and 6.1.1.4'

loop_
_geom_angle_atom_site_label_1
_geom_angle_atom_site_label_2
_geom_angle_atom_site_label_3
_geom_angle
C6 C1 C2 120.96(15)
C6 C1 H1 119.5
C2 C1 H1 119.5
C1 C2 C3 119.22(16)
C1 C2 H2 120.4
C3 C2 H2 120.4
C2 C3 C4 120.78(15)
C2 C3 N1 119.31(14)
C4 C3 N1 119.89(14)
C5 C4 C3 119.59(14)
C5 C4 H4 120.2
C3 C4 H4 120.2
C4 C5 C6 119.60(15)
C4 C5 N2 120.26(14)
C6 C5 N2 120.12(14)
C1 C6 C5 119.81(15)
C1 C6 H6 120.1
C5 C6 H6 120.1
C8 C7 N1 128.83(16)
C8 C7 C12 122.10(16)
N1 C7 C12 109.07(16)
C9 C8 C7 117.49(18)
C9 C8 H8 121.3
C7 C8 H8 121.3
C10 C9 C8 121.5(2)
C10 C9 H9 119.3
C8 C9 H9 119.3
C11 C10 C9 121.1(2)
C11 C10 H10 119.5
C9 C10 H10 119.5
C10 C11 C12 118.94(19)
C10 C11 H11 120.5
C12 C11 H11 120.5
C7 C12 C11 118.92(18)
C7 C12 C13 106.60(15)
C11 C12 C13 134.48(18)
C14 C13 C18 118.65(19)
C14 C13 C12 133.76(19)
C18 C13 C12 107.59(15)
C15 C14 C13 119.3(2)
C15 C14 H14 120.4
C13 C14 H14 120.4
C14 C15 C16 121.4(2)
C14 C15 H15 119.3
C16 C15 H15 119.3
C15 C16 C17 121.6(2)
C15 C16 H16 119.2
C17 C16 H16 119.2
C18 C17 C16 116.1(2)
C18 C17 H17 122.0
C16 C17 H17 122.0
C17 C18 N1 128.75(17)
C17 C18 C13 123.05(17)
N1 C18 C13 108.20(15)
C20 C19 C24 121.31(16)
C20 C19 N2 129.98(15)
C24 C19 N2 108.61(15)
C21 C20 C19 117.87(18)
C21 C20 H20 121.1
C19 C20 H20 121.1
C20 C21 C22 121.89(19)
C20 C21 H21 119.1
C22 C21 H21 119.1
C23 C22 C21 120.24(19)
C23 C22 H22 119.9
C21 C22 H22 119.9
C22 C23 C24 119.30(19)
C22 C23 H23 120.3
C24 C23 H23 120.3
C23 C24 C19 119.26(18)
C23 C24 C25 133.28(17)
C19 C24 C25 107.45(14)
C26 C25 C30 119.90(17)
C26 C25 C24 132.97(17)
C30 C25 C24 107.11(15)
C27 C26 C25 119.13(19)
C27 C26 H26 120.4
C25 C26 H26 120.4
C26 C27 C28 120.81(19)
C26 C27 H27 119.6
C28 C27 H27 119.6
C29 C28 C27 121.4(2)
C29 C28 H28 119.3
C27 C28 H28 119.3
C28 C29 C30 118.01(18)
C28 C29 H29 121.0
C30 C29 H29 121.0
C29 C30 N2 130.66(15)
C29 C30 C25 120.67(17)
N2 C30 C25 108.66(14)
C18 N1 C7 108.54(14)
C18 N1 C3 126.43(14)
C7 N1 C3 124.52(14)
C30 N2 C19 108.15(13)
C30 N2 C5 126.16(13)
C19 N2 C5 125.54(13)

loop_
_geom_bond_atom_site_label_1
_geom_bond_atom_site_label_2
_geom_bond_distance
C1 C6 1.375(2)
C1 C2 1.376(2)
C1 H1 0.9300
C2 C3 1.379(2)
C2 H2 0.9300
C3 C4 1.386(2)
C3 N1 1.428(2)
C4 C5 1.385(2)
C4 H4 0.9300
C5 C6 1.393(2)
C5 N2 1.416(2)
C6 H6 0.9300
C7 C8 1.383(2)
C7 N1 1.398(2)
C7 C12 1.399(2)
C8 C9 1.382(3)
C8 H8 0.9300
C9 C10 1.380(3)
C9 H9 0.9300
C10 C11 1.375(3)
C10 H10 0.9300
C11 C12 1.400(3)
C11 H11 0.9300
C12 C13 1.441(3)
C13 C14 1.393(3)
C13 C18 1.406(2)
C14 C15 1.359(3)
C14 H14 0.9300
C15 C16 1.386(3)
C15 H15 0.9300
C16 C17 1.400(3)
C16 H16 0.9300
C17 C18 1.380(3)
C17 H17 0.9300
C18 N1 1.393(2)
C19 C20 1.387(2)
C19 C24 1.403(2)
C19 N2 1.406(2)
C20 C21 1.377(2)
C20 H20 0.9300
C21 C22 1.389(3)
C21 H21 0.9300
C22 C23 1.375(3)
C22 H22 0.9300
C23 C24 1.400(2)
C23 H23 0.9300
C24 C25 1.440(3)
C25 C26 1.387(3)
C25 C30 1.408(2)
C26 C27 1.366(3)
C26 H26 0.9300
C27 C28 1.389(3)
C27 H27 0.9300
C28 C29 1.381(3)
C28 H28 0.9300
C29 C30 1.386(2)
C29 H29 0.9300
C30 N2 1.404(2)

loop_
_geom_torsion_atom_site_label_1
_geom_torsion_atom_site_label_2
_geom_torsion_atom_site_label_3
_geom_torsion_atom_site_label_4
_geom_torsion
C6 C1 C2 C3 1.4(3)
C1 C2 C3 C4 0.6(3)
C1 C2 C3 N1 -177.79(15)
C2 C3 C4 C5 -2.2(2)
N1 C3 C4 C5 176.18(14)
C3 C4 C5 C6 1.8(2)
C3 C4 C5 N2 -176.33(14)
C2 C1 C6 C5 -1.7(3)
C4 C5 C6 C1 0.1(2)
N2 C5 C6 C1 178.25(15)
N1 C7 C8 C9 179.94(17)
C12 C7 C8 C9 1.1(3)
C7 C8 C9 C10 -0.5(3)
C8 C9 C10 C11 -0.3(3)
C9 C10 C11 C12 0.4(3)
C8 C7 C12 C11 -0.9(3)
N1 C7 C12 C11 -179.97(16)
C8 C7 C12 C13 179.30(16)
N1 C7 C12 C13 0.26(18)
C10 C11 C12 C7 0.1(3)
C10 C11 C12 C13 179.8(2)
C7 C12 C13 C14 -179.3(2)
C11 C12 C13 C14 1.0(4)
C7 C12 C13 C18 0.05(19)
C11 C12 C13 C18 -179.67(19)
C18 C13 C14 C15 0.4(3)
C12 C13 C14 C15 179.7(2)
C13 C14 C15 C16 -0.6(4)
C14 C15 C16 C17 0.7(4)
C15 C16 C17 C18 -0.6(3)
C16 C17 C18 N1 -178.92(17)
C16 C17 C18 C13 0.4(3)
C14 C13 C18 C17 -0.3(3)
C12 C13 C18 C17 -179.76(16)
C14 C13 C18 N1 179.13(16)
C12 C13 C18 N1 -0.34(19)
C24 C19 C20 C21 2.8(3)
N2 C19 C20 C21 178.64(16)
C19 C20 C21 C22 0.4(3)
C20 C21 C22 C23 -2.6(3)
C21 C22 C23 C24 1.5(3)
C22 C23 C24 C19 1.7(3)
C22 C23 C24 C25 -176.73(18)
C20 C19 C24 C23 -3.9(2)
N2 C19 C24 C23 179.49(14)
C20 C19 C24 C25 174.93(15)
N2 C19 C24 C25 -1.73(17)
C23 C24 C25 C26 1.6(3)
C19 C24 C25 C26 -176.97(18)
C23 C24 C25 C30 179.96(18)
C19 C24 C25 C30 1.42(18)
C30 C25 C26 C27 0.3(3)
C24 C25 C26 C27 178.51(18)
C25 C26 C27 C28 2.4(3)
C26 C27 C28 C29 -2.2(3)
C27 C28 C29 C30 -0.6(3)
C28 C29 C30 N2 -178.25(16)
C28 C29 C30 C25 3.3(2)
C26 C25 C30 C29 -3.1(2)
C24 C25 C30 C29 178.22(16)
C26 C25 C30 N2 178.06(15)
C24 C25 C30 N2 -0.57(18)
C17 C18 N1 C7 179.88(17)
C13 C18 N1 C7 0.50(18)
C17 C18 N1 C3 -8.0(3)
C13 C18 N1 C3 172.61(15)
C8 C7 N1 C18 -179.43(17)
C12 C7 N1 C18 -0.47(18)
C8 C7 N1 C3 8.3(3)
C12 C7 N1 C3 -172.77(14)
C2 C3 N1 C18 -109.2(2)
C4 C3 N1 C18 72.5(2)
C2 C3 N1 C7 61.7(2)
C4 C3 N1 C7 -116.63(18)
C29 C30 N2 C19 -179.12(17)
C25 C30 N2 C19 -0.49(17)
C29 C30 N2 C5 -3.3(3)
C25 C30 N2 C5 175.30(14)
C20 C19 N2 C30 -174.88(17)
C24 C19 N2 C30 1.39(17)
C20 C19 N2 C5 9.3(3)
C24 C19 N2 C5 -174.43(14)
C4 C5 N2 C30 43.3(2)
C6 C5 N2 C30 -134.83(17)
C4 C5 N2 C19 -141.63(15)
C6 C5 N2 C19 40.3(2)
